data_7153137
loop_
_publ_author_name
'Rosen, Christian B.'
'Hansen, Dennis J.'
'Gothelf, Kurt V.'

_publ_section_title
;
 Efficient colorimetric and fluorescent detection of fluoride in
 DMSO-water mixtures with arylaldoximes.
;
_journal_issue 45
_journal_name_full 'Organic &amp; biomolecular chemistry'
_journal_page_first 7916
_journal_page_last 7922
_journal_paper_doi 10.1039/c3ob41078a
_journal_volume 11
_journal_year 2013
_chemical_formula_moiety 'C16 H36 N, 2(C11 H9 N O), F'
_chemical_formula_sum 'C38 H54 F N3 O2'
_chemical_formula_weight 603.84
_chemical_name_systematic
;
?
;
_space_group_crystal_system monoclinic
_space_group_IT_number 14
_space_group_name_Hall '-P 2ybc'
_space_group_name_H-M_alt 'P 1 21/c 1'
_symmetry_space_group_name_Hall '-P 2ybc'
_symmetry_space_group_name_H-M 'P 1 21/c 1'
_atom_sites_solution_hydrogens geom
_atom_sites_solution_primary direct
_atom_sites_solution_secondary difmap
_audit_creation_date 2012-09-06
_audit_creation_method
;
Olex2 1.2
(compiled 2012.05.09 svn.r2324, GUI svn.r4230)
;
_cell_angle_alpha 90.00
_cell_angle_beta 96.687(4)
_cell_angle_gamma 90.00
_cell_formula_units_Z 4
_cell_length_a 17.2054(17)
_cell_length_b 8.3014(9)
_cell_length_c 23.741(2)
_cell_measurement_reflns_used 1238
_cell_measurement_temperature 100
_cell_measurement_theta_max 21.96
_cell_measurement_theta_min 2.73
_cell_volume 3367.8(6)
_computing_molecular_graphics
;
O. V. Dolomanov, L. J. Bourhis, R. J. Gildea, J. A. K. Howard and H. Puschmann,
OLEX2: a complete structure solution, refinement and analysis program.
J. Appl. Cryst. (2009). 42, 339-341.
;
_computing_publication_material
;
O. V. Dolomanov, L. J. Bourhis, R. J. Gildea, J. A. K. Howard and H. Puschmann,
OLEX2: a complete structure solution, refinement and analysis program.
J. Appl. Cryst. (2009). 42, 339-341.
;
_computing_structure_refinement
;
SHELXL, G.M. Sheldrick, Acta Cryst.
(2008). A64, 112-122
;
_computing_structure_solution
;
SHELXS, G.M. Sheldrick, Acta Cryst.
(2008). A64, 112-122
;
_diffrn_ambient_temperature 100
_diffrn_detector_area_resol_mean 8
_diffrn_measured_fraction_theta_full 0.991
_diffrn_measured_fraction_theta_max 0.991
_diffrn_measurement_device_type 'Bruker SMART APEX CCD area detector'
_diffrn_measurement_method '\f scan'
_diffrn_radiation_monochromator graphite
_diffrn_radiation_type MoK\a
_diffrn_radiation_wavelength 0.71073
_diffrn_reflns_av_R_equivalents 0.0714
_diffrn_reflns_av_unetI/netI 0.1101
_diffrn_reflns_limit_h_max 18
_diffrn_reflns_limit_h_min -15
_diffrn_reflns_limit_k_max 8
_diffrn_reflns_limit_k_min -8
_diffrn_reflns_limit_l_max 25
_diffrn_reflns_limit_l_min -19
_diffrn_reflns_number 12793
_diffrn_reflns_theta_full 22.02
_diffrn_reflns_theta_max 22.02
_diffrn_reflns_theta_min 1.73
_diffrn_source 'sealed tube'
_diffrn_standards_number 0
_exptl_absorpt_coefficient_mu 0.077
_exptl_absorpt_correction_T_max 1.0000
_exptl_absorpt_correction_T_min 0.8882
_exptl_absorpt_correction_type multi-scan
_exptl_absorpt_process_details
;
SADABS-2008/1 (Bruker,2008) was used for absorption correction.
wR2(int) was 0.0724 before and 0.0576 after correction.
The Ratio of minimum to maximum transmission is 0.8882.
The \l/2 correction factor is 0.0015.
;
_exptl_crystal_colour 'clear light colourless'
_exptl_crystal_colour_lustre clear
_exptl_crystal_colour_modifier light
_exptl_crystal_colour_primary colourless
_exptl_crystal_density_diffrn 1.191
_exptl_crystal_density_method 'not measured'
_exptl_crystal_description block
_exptl_crystal_F_000 1312
_exptl_crystal_size_max 0.14
_exptl_crystal_size_mid 0.08
_exptl_crystal_size_min 0.06
_refine_diff_density_max 0.210
_refine_diff_density_min -0.259
_refine_diff_density_rms 0.054
_refine_ls_extinction_method none
_refine_ls_goodness_of_fit_ref 1.001
_refine_ls_hydrogen_treatment mixed
_refine_ls_matrix_type full
_refine_ls_number_parameters 406
_refine_ls_number_reflns 4105
_refine_ls_number_restraints 0
_refine_ls_restrained_S_all 1.001
_refine_ls_R_factor_all 0.1256
_refine_ls_R_factor_gt 0.0568
_refine_ls_shift/su_max 0.000
_refine_ls_shift/su_mean 0.000
_refine_ls_structure_factor_coef Fsqd
_refine_ls_weighting_details 'calc w=1/[\s^2^(Fo^2^)+(0.0571P)^2^+0.0000P] where P=(Fo^2^+2Fc^2^)/3'
_refine_ls_weighting_scheme calc
_refine_ls_wR_factor_gt 0.1167
_refine_ls_wR_factor_ref 0.1418
_reflns_number_gt 2355
_reflns_number_total 4105
_reflns_threshold_expression >2sigma(I)
_cod_data_source_file c3ob41078a.txt
_cod_data_source_block 12jo0011a_01
_cod_database_code 7153137

loop_
_space_group_symop_id
_space_group_symop_operation_xyz
1 'x, y, z'
2 '-x, y+1/2, -z+1/2'
3 '-x, -y, -z'
4 'x, -y-1/2, z-1/2'

loop_
_atom_site_label
_atom_site_type_symbol
_atom_site_fract_x
_atom_site_fract_y
_atom_site_fract_z
_atom_site_U_iso_or_equiv
_atom_site_adp_type
_atom_site_occupancy
_atom_site_symmetry_multiplicity
_atom_site_calc_flag
_atom_site_refinement_flags
F1 F 0.24977(13) 0.0732(3) 0.49337(9) 0.0305(6) Uani 1 1 d .
O2 O 0.11407(16) 0.0596(4) 0.51507(11) 0.0346(8) Uani 1 1 d .
H2 H 0.1611 0.0623 0.5087 0.052 Uiso 1 1 calc R
C5 C -0.0804(2) 0.2395(5) 0.70076(16) 0.0219(10) Uani 1 1 d .
C6 C -0.0613(2) 0.1661(4) 0.64950(17) 0.0224(11) Uani 1 1 d .
C12 C 0.0157(2) 0.1863(4) 0.63332(16) 0.0232(11) Uani 1 1 d .
C17 C -0.1571(2) 0.2206(5) 0.71620(16) 0.0249(11) Uani 1 1 d .
H17 H -0.1702 0.2702 0.7499 0.030 Uiso 1 1 calc R
C18 C -0.1210(2) 0.0755(4) 0.61678(16) 0.0222(10) Uani 1 1 d .
H18 H -0.1098 0.0245 0.5828 0.027 Uiso 1 1 calc R
C21 C -0.1940(2) 0.0608(5) 0.63346(17) 0.0245(11) Uani 1 1 d .
H21 H -0.2330 0.0009 0.6107 0.029 Uiso 1 1 calc R
C26 C -0.0231(3) 0.3324(5) 0.73399(17) 0.0291(11) Uani 1 1 d .
H26 H -0.0362 0.3850 0.7671 0.035 Uiso 1 1 calc R
N29 N 0.1070(2) 0.1315(4) 0.56728(14) 0.0263(9) Uani 1 1 d .
C37 C -0.2124(2) 0.1334(5) 0.68402(17) 0.0275(11) Uani 1 1 d .
H37 H -0.2631 0.1214 0.6955 0.033 Uiso 1 1 calc R
C39 C 0.0697(2) 0.2740(5) 0.66870(17) 0.0284(11) Uani 1 1 d .
H39 H 0.1214 0.2852 0.6588 0.034 Uiso 1 1 calc R
C42 C 0.0508(3) 0.3470(5) 0.71883(18) 0.0305(12) Uani 1 1 d .
H42 H 0.0894 0.4064 0.7421 0.037 Uiso 1 1 calc R
C43 C 0.0376(3) 0.1194(5) 0.58038(17) 0.0266(11) Uani 1 1 d .
H43 H -0.0009 0.0658 0.5552 0.032 Uiso 1 1 calc R
O3 O 0.38819(19) 0.1234(3) 0.48175(12) 0.0317(8) Uani 1 1 d .
N4 N 0.3969(2) 0.1483(4) 0.42475(14) 0.0255(9) Uani 1 1 d .
C8 C 0.4928(2) 0.1667(4) 0.35978(16) 0.0222(11) Uani 1 1 d .
C9 C 0.5690(2) 0.1171(4) 0.34731(17) 0.0205(10) Uani 1 1 d .
C10 C 0.5379(2) 0.2318(5) 0.25167(17) 0.0258(11) Uani 1 1 d .
H10 H 0.5525 0.2547 0.2151 0.031 Uiso 1 1 calc R
C11 C 0.6240(2) 0.0366(4) 0.38675(17) 0.0255(11) Uani 1 1 d .
H11 H 0.6103 0.0121 0.4234 0.031 Uiso 1 1 calc R
C13 C 0.6961(2) -0.0066(5) 0.37340(17) 0.0270(11) Uani 1 1 d .
H13 H 0.7315 -0.0611 0.4006 0.032 Uiso 1 1 calc R
C14 C 0.7184(2) 0.0291(5) 0.31947(17) 0.0272(11) Uani 1 1 d .
H14 H 0.7687 -0.0010 0.3105 0.033 Uiso 1 1 calc R
C16 C 0.5921(2) 0.1544(4) 0.29279(17) 0.0236(11) Uani 1 1 d .
C19 C 0.4650(2) 0.2736(5) 0.26415(18) 0.0283(11) Uani 1 1 d .
H19 H 0.4291 0.3237 0.2361 0.034 Uiso 1 1 calc R
C22 C 0.6677(2) 0.1065(5) 0.28037(17) 0.0261(11) Uani 1 1 d .
H22 H 0.6830 0.1291 0.2440 0.031 Uiso 1 1 calc R
C24 C 0.4431(2) 0.2430(5) 0.31782(17) 0.0259(11) Uani 1 1 d .
H24 H 0.3926 0.2753 0.3259 0.031 Uiso 1 1 calc R
C32 C 0.4688(2) 0.1394(5) 0.41648(17) 0.0260(11) Uani 1 1 d .
H32 H 0.5072 0.1148 0.4473 0.031 Uiso 1 1 calc R
N7 N 0.23905(18) 0.5491(3) 0.50299(13) 0.0199(8) Uani 1 1 d .
C15 C 0.3279(2) 0.5512(4) 0.59840(15) 0.0245(11) Uani 1 1 d .
H15A H 0.2960 0.6439 0.6083 0.029 Uiso 1 1 calc R
H15B H 0.3757 0.5936 0.5841 0.029 Uiso 1 1 calc R
C20 C 0.2816(2) 0.4519(4) 0.55221(15) 0.0229(10) Uani 1 1 d .
H20A H 0.2423 0.3873 0.5697 0.028 Uiso 1 1 calc R
H20B H 0.3178 0.3756 0.5366 0.028 Uiso 1 1 calc R
C23 C 0.1432(2) 0.3729(4) 0.35966(16) 0.0256(11) Uani 1 1 d .
H23A H 0.0997 0.4111 0.3319 0.031 Uiso 1 1 calc R
H23B H 0.1259 0.2722 0.3768 0.031 Uiso 1 1 calc R
C25 C 0.1735(2) 0.6493(4) 0.52293(16) 0.0208(10) Uani 1 1 d .
H25A H 0.1962 0.7206 0.5540 0.025 Uiso 1 1 calc R
H25B H 0.1515 0.7192 0.4912 0.025 Uiso 1 1 calc R
C27 C 0.1070(2) 0.5547(5) 0.54370(16) 0.0264(11) Uani 1 1 d .
H27A H 0.1285 0.4770 0.5731 0.032 Uiso 1 1 calc R
H27B H 0.0794 0.4929 0.5118 0.032 Uiso 1 1 calc R
C28 C 0.1601(2) 0.4995(4) 0.40604(15) 0.0221(11) Uani 1 1 d .
H28A H 0.1895 0.5901 0.3914 0.027 Uiso 1 1 calc R
H28B H 0.1102 0.5423 0.4167 0.027 Uiso 1 1 calc R
C30 C 0.0803(2) 0.7380(5) 0.62516(16) 0.0327(12) Uani 1 1 d .
H30A H 0.1267 0.8035 0.6209 0.049 Uiso 1 1 calc R
H30B H 0.0944 0.6512 0.6524 0.049 Uiso 1 1 calc R
H30C H 0.0399 0.8059 0.6389 0.049 Uiso 1 1 calc R
C31 C 0.2944(2) 0.6682(4) 0.47972(16) 0.0218(11) Uani 1 1 d .
H31A H 0.2644 0.7310 0.4490 0.026 Uiso 1 1 calc R
H31B H 0.3132 0.7446 0.5103 0.026 Uiso 1 1 calc R
C33 C 0.3508(2) 0.4496(5) 0.65120(16) 0.0252(11) Uani 1 1 d .
H33A H 0.3683 0.3424 0.6395 0.030 Uiso 1 1 calc R
H33B H 0.3954 0.5016 0.6743 0.030 Uiso 1 1 calc R
C34 C 0.2844(2) 0.4276(5) 0.68737(17) 0.0393(13) Uani 1 1 d .
H34A H 0.2421 0.3658 0.6661 0.059 Uiso 1 1 calc R
H34B H 0.2645 0.5333 0.6972 0.059 Uiso 1 1 calc R
H34C H 0.3036 0.3694 0.7221 0.059 Uiso 1 1 calc R
C35 C 0.2074(2) 0.4285(4) 0.45781(15) 0.0219(10) Uani 1 1 d .
H35A H 0.2521 0.3686 0.4453 0.026 Uiso 1 1 calc R
H35B H 0.1742 0.3498 0.4753 0.026 Uiso 1 1 calc R
C36 C 0.4089(2) 0.7278(5) 0.42925(16) 0.0264(11) Uani 1 1 d .
H36A H 0.3749 0.7715 0.3963 0.032 Uiso 1 1 calc R
H36B H 0.4203 0.8164 0.4569 0.032 Uiso 1 1 calc R
C38 C 0.0494(2) 0.6663(5) 0.56828(17) 0.0348(12) Uani 1 1 d .
H38A H 0.0354 0.7549 0.5411 0.042 Uiso 1 1 calc R
H38B H 0.0009 0.6053 0.5726 0.042 Uiso 1 1 calc R
C40 C 0.2141(2) 0.3365(5) 0.32865(17) 0.0322(12) Uani 1 1 d .
H40A H 0.1993 0.2593 0.2981 0.048 Uiso 1 1 calc R
H40B H 0.2559 0.2906 0.3554 0.048 Uiso 1 1 calc R
H40C H 0.2325 0.4363 0.3126 0.048 Uiso 1 1 calc R
C41 C 0.3648(2) 0.5950(5) 0.45663(17) 0.0262(11) Uani 1 1 d .
H41A H 0.3477 0.5112 0.4282 0.031 Uiso 1 1 calc R
H41B H 0.3996 0.5440 0.4878 0.031 Uiso 1 1 calc R
C44 C 0.4851(2) 0.6697(5) 0.40971(17) 0.0335(12) Uani 1 1 d .
H44A H 0.4746 0.5780 0.3840 0.050 Uiso 1 1 calc R
H44B H 0.5211 0.6365 0.4427 0.050 Uiso 1 1 calc R
H44C H 0.5088 0.7573 0.3899 0.050 Uiso 1 1 calc R
H3 H 0.334(3) 0.114(6) 0.484(2) 0.074(18) Uiso 1 1 d .

loop_
_atom_site_aniso_label
_atom_site_aniso_U_11
_atom_site_aniso_U_22
_atom_site_aniso_U_33
_atom_site_aniso_U_23
_atom_site_aniso_U_13
_atom_site_aniso_U_12
F1 0.0262(14) 0.0317(14) 0.0355(14) 0.0037(12) 0.0109(11) 0.0011(12)
O2 0.0275(19) 0.0442(19) 0.0337(19) -0.0103(16) 0.0103(15) -0.0012(17)
C5 0.031(3) 0.015(2) 0.019(2) 0.008(2) 0.000(2) 0.002(2)
C6 0.028(3) 0.013(2) 0.026(3) 0.005(2) 0.003(2) 0.003(2)
C12 0.027(3) 0.018(2) 0.023(3) 0.001(2) -0.001(2) -0.003(2)
C17 0.029(3) 0.027(3) 0.020(3) 0.007(2) 0.009(2) 0.011(2)
C18 0.027(3) 0.015(2) 0.026(3) 0.005(2) 0.006(2) 0.005(2)
C21 0.021(3) 0.020(2) 0.032(3) 0.007(2) 0.001(2) -0.001(2)
C26 0.046(3) 0.021(3) 0.020(3) 0.003(2) 0.005(2) 0.006(2)
N29 0.032(3) 0.024(2) 0.024(2) -0.0024(17) 0.0090(18) 0.0029(18)
C37 0.027(3) 0.031(3) 0.025(3) 0.009(2) 0.005(2) -0.001(2)
C39 0.023(3) 0.029(3) 0.034(3) 0.007(2) 0.005(2) -0.002(2)
C42 0.035(3) 0.028(3) 0.028(3) 0.000(2) 0.000(2) -0.005(2)
C43 0.027(3) 0.025(3) 0.028(3) -0.003(2) 0.003(2) -0.003(2)
O3 0.029(2) 0.045(2) 0.0224(19) 0.0003(15) 0.0094(15) -0.0019(16)
N4 0.030(3) 0.025(2) 0.022(2) 0.0011(17) 0.0047(18) 0.0009(18)
C8 0.030(3) 0.019(2) 0.018(3) -0.003(2) 0.007(2) -0.006(2)
C9 0.023(3) 0.012(2) 0.027(3) -0.001(2) 0.003(2) -0.0055(19)
C10 0.034(3) 0.025(3) 0.019(2) 0.001(2) 0.006(2) -0.008(2)
C11 0.032(3) 0.021(3) 0.023(3) -0.002(2) 0.002(2) -0.005(2)
C13 0.030(3) 0.018(2) 0.032(3) 0.001(2) -0.001(2) 0.000(2)
C14 0.022(3) 0.025(3) 0.036(3) -0.003(2) 0.007(2) -0.001(2)
C16 0.030(3) 0.014(2) 0.027(3) -0.003(2) 0.004(2) -0.005(2)
C19 0.027(3) 0.024(3) 0.032(3) -0.002(2) 0.000(2) -0.002(2)
C22 0.029(3) 0.027(3) 0.024(3) -0.004(2) 0.009(2) -0.003(2)
C24 0.023(3) 0.029(3) 0.026(3) 0.001(2) 0.005(2) -0.001(2)
C32 0.018(3) 0.028(3) 0.031(3) -0.002(2) -0.002(2) 0.000(2)
N7 0.021(2) 0.0139(19) 0.0251(19) 0.0010(17) 0.0042(16) -0.0009(16)
C15 0.025(3) 0.018(2) 0.031(3) -0.004(2) 0.003(2) 0.000(2)
C20 0.026(3) 0.018(2) 0.025(2) 0.004(2) 0.003(2) 0.000(2)
C23 0.025(3) 0.019(2) 0.032(3) 0.002(2) 0.001(2) 0.001(2)
C25 0.018(2) 0.022(2) 0.023(2) -0.003(2) 0.007(2) 0.003(2)
C27 0.028(3) 0.028(3) 0.023(2) -0.003(2) 0.002(2) -0.005(2)
C28 0.026(3) 0.016(2) 0.024(2) 0.003(2) 0.002(2) 0.000(2)
C30 0.038(3) 0.034(3) 0.027(3) -0.002(2) 0.008(2) 0.003(2)
C31 0.028(3) 0.015(2) 0.022(2) 0.001(2) 0.003(2) -0.005(2)
C33 0.026(3) 0.020(2) 0.030(3) -0.002(2) 0.003(2) 0.002(2)
C34 0.033(3) 0.056(3) 0.029(3) 0.005(2) 0.006(2) 0.009(3)
C35 0.025(3) 0.014(2) 0.027(2) -0.001(2) 0.002(2) -0.002(2)
C36 0.022(3) 0.031(3) 0.027(3) 0.002(2) 0.005(2) -0.002(2)
C38 0.030(3) 0.044(3) 0.032(3) -0.005(2) 0.007(2) -0.006(2)
C40 0.037(3) 0.026(3) 0.035(3) 0.001(2) 0.011(2) -0.003(2)
C41 0.029(3) 0.019(2) 0.031(3) 0.002(2) 0.008(2) -0.001(2)
C44 0.032(3) 0.036(3) 0.032(3) -0.001(2) 0.005(2) -0.003(2)

loop_
_atom_type_symbol
_atom_type_description
_atom_type_scat_dispersion_real
_atom_type_scat_dispersion_imag
_atom_type_scat_source
C C 0.0033 0.0016 'International Tables Vol C Tables 4.2.6.8 and 6.1.1.4'
H H 0.0000 0.0000 'International Tables Vol C Tables 4.2.6.8 and 6.1.1.4'
O O 0.0106 0.0060 'International Tables Vol C Tables 4.2.6.8 and 6.1.1.4'
F F 0.0171 0.0103 'International Tables Vol C Tables 4.2.6.8 and 6.1.1.4'
N N 0.0061 0.0033 'International Tables Vol C Tables 4.2.6.8 and 6.1.1.4'

loop_
_geom_angle_atom_site_label_1
_geom_angle_atom_site_label_2
_geom_angle_atom_site_label_3
_geom_angle
C17 C5 C6 119.0(4)
C26 C5 C6 119.4(4)
C26 C5 C17 121.6(4)
C12 C6 C5 119.3(4)
C18 C6 C5 117.7(4)
C18 C6 C12 123.1(4)
C6 C12 C43 121.6(4)
C39 C12 C6 118.4(4)
C39 C12 C43 120.0(4)
C37 C17 C5 121.7(4)
C21 C18 C6 121.1(4)
C18 C21 C37 120.8(4)
C42 C26 C5 120.7(4)
C43 N29 O2 111.4(3)
C17 C37 C21 119.7(4)
C12 C39 C42 122.3(4)
C26 C42 C39 119.9(4)
N29 C43 C12 121.5(4)
C32 N4 O3 110.9(3)
C9 C8 C32 120.3(4)
C24 C8 C9 118.9(4)
C24 C8 C32 120.8(4)
C11 C9 C8 123.6(4)
C11 C9 C16 117.7(4)
C16 C9 C8 118.7(4)
C19 C10 C16 120.7(4)
C13 C11 C9 121.7(4)
C11 C13 C14 120.5(4)
C22 C14 C13 119.9(4)
C10 C16 C9 119.3(4)
C10 C16 C22 121.7(4)
C22 C16 C9 118.9(4)
C10 C19 C24 120.3(4)
C14 C22 C16 121.3(4)
C8 C24 C19 122.0(4)
N4 C32 C8 120.8(4)
C25 N7 C20 110.9(3)
C31 N7 C20 110.9(3)
C31 N7 C25 106.0(3)
C31 N7 C35 111.1(3)
C35 N7 C20 106.9(3)
C35 N7 C25 111.2(3)
C20 C15 C33 110.9(3)
C15 C20 N7 115.3(3)
C28 C23 C40 112.8(3)
C27 C25 N7 115.6(3)
C25 C27 C38 111.1(3)
C35 C28 C23 111.0(3)
C41 C31 N7 115.6(3)
C34 C33 C15 113.1(3)
C28 C35 N7 115.5(3)
C44 C36 C41 112.9(3)
C30 C38 C27 113.8(3)
C31 C41 C36 108.8(3)

loop_
_geom_bond_atom_site_label_1
_geom_bond_atom_site_label_2
_geom_bond_distance
O2 N29 1.394(4)
C5 C6 1.433(5)
C5 C17 1.420(5)
C5 C26 1.417(5)
C6 C12 1.432(5)
C6 C18 1.428(5)
C12 C39 1.385(5)
C12 C43 1.463(5)
C17 C37 1.357(5)
C18 C21 1.366(5)
C21 C37 1.411(5)
C26 C42 1.367(6)
N29 C43 1.273(5)
C39 C42 1.407(5)
O3 N4 1.394(4)
N4 C32 1.276(5)
C8 C9 1.438(5)
C8 C24 1.388(5)
C8 C32 1.471(5)
C9 C11 1.419(5)
C9 C16 1.431(5)
C10 C16 1.423(5)
C10 C19 1.366(5)
C11 C13 1.362(5)
C13 C14 1.410(5)
C14 C22 1.359(5)
C16 C22 1.423(5)
C19 C24 1.394(5)
N7 C20 1.534(4)
N7 C25 1.521(4)
N7 C31 1.520(5)
N7 C35 1.521(4)
C15 C20 1.521(5)
C15 C33 1.524(5)
C23 C28 1.526(5)
C23 C40 1.527(5)
C25 C27 1.516(5)
C27 C38 1.522(5)
C28 C35 1.512(5)
C30 C38 1.515(5)
C31 C41 1.515(5)
C33 C34 1.518(5)
C36 C41 1.525(5)
C36 C44 1.520(5)
